data_2227734
loop_
_publ_author_name
'Gao, Zhongjun'
'Wang, Yanbao'

_publ_section_title
;
 Aqua{\m-<i>N</i>-[3-(dimethylamino)propyl]-<i>N</i>'-(2-oxidophenyl)oxamidato(3{-})}(1,10-phenanthroline)dicopper(II)
 nitrate
;
_journal_coeditor_code JJ2053
_journal_issue 10
_journal_name_full 'Acta Crystallographica Section E'
_journal_page_first m1249
_journal_page_last m1250
_journal_paper_doi 10.1107/S1600536810035919
_journal_volume 66
_journal_year 2010
_chemical_formula_iupac '[Cu2 (C13 H16 N3 O3) (C12 H8 N2) (H2 O)] N O3'
_chemical_formula_moiety 'C25 H26 Cu2 N5 O4 +, N O3 -'
_chemical_formula_sum 'C25 H26 Cu2 N6 O7'
_chemical_formula_weight 649.60
_chemical_name_systematic
;
Aqua{\m-<i>N</i>-[3-(dimethylamino)propyl]-<i>N</i>'-(2-
oxidophenyl)oxamidato(3-)}(1,10-phenanthroline)dicopper(II) nitrate
;
_space_group_IT_number 2
_symmetry_cell_setting triclinic
_symmetry_space_group_name_Hall '-P 1'
_symmetry_space_group_name_H-M 'P -1'
_atom_sites_solution_hydrogens geom
_atom_sites_solution_primary direct
_atom_sites_solution_secondary difmap
_audit_creation_method SHELXL-97
_cell_angle_alpha 89.88(3)
_cell_angle_beta 82.28(3)
_cell_angle_gamma 78.24(3)
_cell_formula_units_Z 2
_cell_length_a 10.543(2)
_cell_length_b 11.070(2)
_cell_length_c 11.404(2)
_cell_measurement_reflns_used 3568
_cell_measurement_temperature 296(2)
_cell_measurement_theta_max 26.096
_cell_measurement_theta_min 2.462
_cell_volume 1290.8(4)
_computing_cell_refinement 'SAINT (Bruker, 1998)'
_computing_data_collection 'SMART (Bruker, 1998)'
_computing_data_reduction 'SAINT (Bruker, 1998)'
_computing_molecular_graphics 'SHELXTL (Sheldrick, 2008)'
_computing_publication_material 'SHELXL97 (Sheldrick, 2008) and PLATON (Spek, 2009)'
_computing_structure_refinement 'SHELXL97 (Sheldrick, 2008)'
_computing_structure_solution 'SHELXS97 (Sheldrick, 2008)'
_diffrn_ambient_temperature 296(2)
_diffrn_measured_fraction_theta_full 0.991
_diffrn_measured_fraction_theta_max 0.991
_diffrn_measurement_device_type 'Bruker SMART CCD'
_diffrn_measurement_method '\f and \w scans'
_diffrn_radiation_monochromator graphite
_diffrn_radiation_source 'fine-focus sealed tube'
_diffrn_radiation_type MoK\a
_diffrn_radiation_wavelength 0.71073
_diffrn_reflns_av_R_equivalents 0.0217
_diffrn_reflns_av_sigmaI/netI 0.0340
_diffrn_reflns_limit_h_max 13
_diffrn_reflns_limit_h_min -13
_diffrn_reflns_limit_k_max 14
_diffrn_reflns_limit_k_min -14
_diffrn_reflns_limit_l_max 13
_diffrn_reflns_limit_l_min -14
_diffrn_reflns_number 12596
_diffrn_reflns_theta_full 27.69
_diffrn_reflns_theta_max 27.69
_diffrn_reflns_theta_min 1.99
_diffrn_standards_number 0
_exptl_absorpt_coefficient_mu 1.706
_exptl_absorpt_correction_T_max 0.5075
_exptl_absorpt_correction_T_min 0.4484
_exptl_absorpt_correction_type multi-scan
_exptl_absorpt_process_details '(SADABS; Sheldrick, 1996)'
_exptl_crystal_colour green
_exptl_crystal_density_diffrn 1.671
_exptl_crystal_density_method 'not measured'
_exptl_crystal_description block
_exptl_crystal_F_000 664
_exptl_crystal_size_max 0.56
_exptl_crystal_size_mid 0.51
_exptl_crystal_size_min 0.46
_refine_diff_density_max 0.617
_refine_diff_density_min -0.364
_refine_ls_extinction_method none
_refine_ls_goodness_of_fit_ref 0.998
_refine_ls_hydrogen_treatment constr
_refine_ls_matrix_type full
_refine_ls_number_parameters 397
_refine_ls_number_reflns 5984
_refine_ls_number_restraints 24
_refine_ls_restrained_S_all 1.033
_refine_ls_R_factor_all 0.0636
_refine_ls_R_factor_gt 0.0416
_refine_ls_shift/su_max 0.015
_refine_ls_shift/su_mean 0.001
_refine_ls_structure_factor_coef Fsqd
_refine_ls_weighting_details 'calc w=1/[\s^2^(Fo^2^)+(0.0723P)^2^+0.4001P] where P=(Fo^2^+2Fc^2^)/3'
_refine_ls_weighting_scheme calc
_refine_ls_wR_factor_gt 0.1146
_refine_ls_wR_factor_ref 0.1290
_reflns_number_gt 4281
_reflns_number_total 5984
_reflns_threshold_expression I>2sigma(I)
_cod_data_source_file jj2053.cif
_cod_data_source_block I
_cod_original_cell_volume 1290.7(4)
_cod_database_code 2227734
_cod_database_fobs_code 2227734

loop_
_symmetry_equiv_pos_as_xyz
'x, y, z'
'-x, -y, -z'

loop_
_atom_site_type_symbol
_atom_site_label
_atom_site_fract_x
_atom_site_fract_y
_atom_site_fract_z
_atom_site_U_iso_or_equiv
_atom_site_adp_type
_atom_site_calc_flag
_atom_site_refinement_flags
_atom_site_occupancy
_atom_site_disorder_assembly
_atom_site_disorder_group
Cu Cu2 0.40128(4) 0.40843(4) 0.11469(3) 0.04961(14) Uani d . 1 . .
Cu Cu1 0.71425(4) 0.40018(3) 0.43073(3) 0.04054(13) Uani d . 1 B .
O O1 0.7295(2) 0.5469(2) 0.5175(2) 0.0502(6) Uani d . 1 . .
O O2 0.4700(2) 0.5278(2) 0.1980(2) 0.0492(5) Uani d . 1 . .
O O3 0.5323(2) 0.2830(2) 0.1794(2) 0.0511(6) Uani d . 1 . .
O O4 0.2339(2) 0.3919(2) 0.2581(2) 0.0543(6) Uani d . 1 . .
H H4A 0.2454 0.4047 0.3343 0.081 Uiso d R 1 . .
H H4B 0.2222 0.3144 0.2533 0.081 Uiso d R 1 . .
N N1 0.6041(2) 0.5181(2) 0.3446(2) 0.0405(6) Uani d . 1 . .
N N2 0.6665(3) 0.2809(2) 0.3246(2) 0.0425(6) Uani d . 1 B .
N N3 0.8428(3) 0.2807(2) 0.5112(2) 0.0502(7) Uani d D 1 . .
N N5 0.3419(3) 0.2952(3) 0.0091(3) 0.0575(8) Uani d . 1 . .
N N4 0.2882(3) 0.5395(3) 0.0326(2) 0.0563(8) Uani d . 1 . .
C C1 0.6697(3) 0.6510(3) 0.4709(3) 0.0421(7) Uani d . 1 . .
C C2 0.5972(3) 0.6414(3) 0.3765(3) 0.0395(6) Uani d . 1 . .
C C3 0.5358(3) 0.7454(3) 0.3233(3) 0.0463(7) Uani d . 1 . .
H H3 0.4893 0.7376 0.2609 0.056 Uiso calc R 1 . .
C C4 0.5437(3) 0.8605(3) 0.3631(3) 0.0553(9) Uani d . 1 . .
H H4 0.5030 0.9309 0.3276 0.066 Uiso calc R 1 . .
C C5 0.6123(3) 0.8709(3) 0.4561(3) 0.0557(9) Uani d . 1 . .
H H5 0.6157 0.9490 0.4839 0.067 Uiso calc R 1 . .
C C6 0.6760(3) 0.7680(3) 0.5090(3) 0.0506(8) Uani d . 1 . .
H H6 0.7233 0.7774 0.5704 0.061 Uiso calc R 1 . .
C C8 0.5473(3) 0.4728(3) 0.2668(3) 0.0404(7) Uani d . 1 . .
C C7 0.5848(3) 0.3321(3) 0.2560(3) 0.0411(7) Uani d . 1 . .
C C9 0.7093(4) 0.1462(3) 0.3177(3) 0.0552(9) Uani d D 1 . .
H H9A 0.7229 0.1188 0.2354 0.066 Uiso calc PR 0.50 A 1
H H9B 0.6408 0.1092 0.3590 0.066 Uiso calc PR 0.50 A 1
H H9C 0.7643 0.1220 0.2429 0.066 Uiso d PR 0.50 A 2
H H9D 0.6339 0.1081 0.3211 0.066 Uiso d PR 0.50 A 2
C C10A 0.8329(7) 0.1021(9) 0.3701(7) 0.052(2) Uani d PD 0.50 B 1
H H10A 0.9037 0.1332 0.3250 0.063 Uiso calc PR 0.50 B 1
H H10B 0.8554 0.0127 0.3657 0.063 Uiso calc PR 0.50 B 1
C C11A 0.8168(7) 0.1460(5) 0.4988(5) 0.0425(14) Uani d PD 0.50 B 1
H H11A 0.8772 0.0894 0.5405 0.051 Uiso calc PR 0.50 B 1
H H11B 0.7287 0.1446 0.5357 0.051 Uiso calc PR 0.50 B 1
C C12A 0.808(2) 0.3076(12) 0.6411(7) 0.045(3) Uani d PD 0.50 B 1
H H12A 0.7188 0.3022 0.6651 0.067 Uiso calc PR 0.50 B 1
H H12B 0.8195 0.3893 0.6585 0.067 Uiso calc PR 0.50 B 1
H H12C 0.8642 0.2487 0.6832 0.067 Uiso calc PR 0.50 B 1
C C13A 0.9744(7) 0.2859(10) 0.4700(11) 0.070(3) Uani d PD 0.50 B 1
H H13A 0.9925 0.2667 0.3866 0.104 Uiso calc PR 0.50 B 1
H H13B 1.0317 0.2271 0.5110 0.104 Uiso calc PR 0.50 B 1
H H13C 0.9881 0.3673 0.4843 0.104 Uiso calc PR 0.50 B 1
C C10B 0.7860(8) 0.1011(9) 0.4207(9) 0.065(3) Uani d PD 0.50 B 2
H H10C 0.7232 0.1080 0.4920 0.078 Uiso calc PR 0.50 B 2
H H10D 0.8228 0.0139 0.4062 0.078 Uiso calc PR 0.50 B 2
C C11B 0.8951(8) 0.1617(7) 0.4474(8) 0.070(2) Uani d PD 0.50 B 2
H H11C 0.9508 0.1075 0.4950 0.084 Uiso calc PR 0.50 B 2
H H11D 0.9478 0.1750 0.3739 0.084 Uiso calc PR 0.50 B 2
C C12B 0.807(3) 0.2723(13) 0.6375(8) 0.051(3) Uani d PD 0.50 B 2
H H12D 0.7741 0.3537 0.6717 0.077 Uiso calc PR 0.50 B 2
H H12E 0.8822 0.2333 0.6724 0.077 Uiso calc PR 0.50 B 2
H H12F 0.7402 0.2244 0.6520 0.077 Uiso calc PR 0.50 B 2
C C13B 0.9643(8) 0.3396(9) 0.4984(10) 0.062(3) Uani d PD 0.50 B 2
H H13D 0.9932 0.3489 0.4160 0.093 Uiso calc PR 0.50 B 2
H H13E 1.0330 0.2874 0.5333 0.093 Uiso calc PR 0.50 B 2
H H13F 0.9424 0.4191 0.5379 0.093 Uiso calc PR 0.50 B 2
C C14 0.3686(4) 0.1724(4) 0.0033(4) 0.0696(11) Uani d . 1 . .
H H14 0.4312 0.1293 0.0466 0.083 Uiso calc R 1 . .
C C15 0.3054(5) 0.1069(5) -0.0656(4) 0.0860(14) Uani d . 1 . .
H H15 0.3252 0.0211 -0.0684 0.103 Uiso calc R 1 . .
C C16 0.2135(5) 0.1706(6) -0.1293(4) 0.0894(16) Uani d . 1 . .
H H16 0.1708 0.1271 -0.1755 0.107 Uiso calc R 1 . .
C C17 0.1827(4) 0.2987(5) -0.1264(3) 0.0746(13) Uani d . 1 . .
C C18 0.0877(4) 0.3755(7) -0.1880(4) 0.0936(19) Uani d . 1 . .
H H18 0.0434 0.3380 -0.2379 0.112 Uiso calc R 1 . .
C C19 0.0609(4) 0.4953(7) -0.1771(4) 0.0887(17) Uani d . 1 . .
H H19 -0.0022 0.5402 -0.2188 0.106 Uiso calc R 1 . .
C C20 0.1263(4) 0.5612(5) -0.1017(3) 0.0718(13) Uani d . 1 . .
C C21 0.1012(4) 0.6888(5) -0.0819(4) 0.0835(15) Uani d . 1 . .
H H21 0.0387 0.7396 -0.1201 0.100 Uiso calc R 1 . .
C C22 0.1681(4) 0.7399(5) -0.0064(4) 0.0789(13) Uani d . 1 . .
H H22 0.1513 0.8248 0.0077 0.095 Uiso calc R 1 . .
C C23 0.2617(4) 0.6610(4) 0.0485(4) 0.0669(11) Uani d . 1 . .
H H23 0.3079 0.6953 0.0989 0.080 Uiso calc R 1 . .
C C24 0.2208(3) 0.4897(4) -0.0416(3) 0.0608(10) Uani d . 1 . .
C C25 0.2498(3) 0.3585(4) -0.0538(3) 0.0597(10) Uani d . 1 . .
N N6 0.1811(5) 0.0538(5) 0.2109(4) 0.0969(13) Uani d U 1 . .
O O5 0.1519(4) 0.1668(4) 0.2262(4) 0.1159(13) Uani d U 1 . .
O O6 0.2803(6) -0.0114(7) 0.2088(7) 0.234(4) Uani d U 1 . .
O O7 0.0940(7) 0.0076(5) 0.1804(5) 0.172(2) Uani d U 1 . .

loop_
_atom_site_aniso_label
_atom_site_aniso_U_11
_atom_site_aniso_U_22
_atom_site_aniso_U_33
_atom_site_aniso_U_12
_atom_site_aniso_U_13
_atom_site_aniso_U_23
Cu2 0.0456(2) 0.0637(3) 0.0430(2) -0.01150(19) -0.01790(17) -0.00329(19)
Cu1 0.0434(2) 0.0357(2) 0.0437(2) -0.00387(15) -0.01655(16) -0.00239(15)
O1 0.0609(14) 0.0401(12) 0.0532(13) -0.0054(10) -0.0281(11) -0.0036(10)
O2 0.0479(12) 0.0504(13) 0.0528(13) -0.0077(10) -0.0228(10) 0.0007(10)
O3 0.0535(13) 0.0517(14) 0.0529(14) -0.0131(11) -0.0210(11) -0.0075(11)
O4 0.0598(14) 0.0626(15) 0.0434(12) -0.0153(12) -0.0127(10) -0.0018(11)
N1 0.0398(13) 0.0376(13) 0.0459(15) -0.0055(10) -0.0163(11) 0.0016(11)
N2 0.0496(15) 0.0349(13) 0.0462(15) -0.0094(11) -0.0168(12) -0.0026(11)
N3 0.0547(16) 0.0449(15) 0.0490(16) 0.0026(12) -0.0199(13) -0.0062(12)
N5 0.0494(16) 0.083(2) 0.0421(16) -0.0157(15) -0.0117(13) -0.0098(15)
N4 0.0475(16) 0.084(2) 0.0384(15) -0.0123(15) -0.0112(12) 0.0075(15)
C1 0.0408(16) 0.0395(16) 0.0465(17) -0.0064(13) -0.0102(13) -0.0017(13)
C2 0.0394(15) 0.0363(15) 0.0434(17) -0.0076(12) -0.0081(13) -0.0011(12)
C3 0.0425(16) 0.0457(18) 0.0501(19) -0.0043(14) -0.0120(14) 0.0023(14)
C4 0.056(2) 0.0373(17) 0.069(2) -0.0013(15) -0.0087(17) 0.0053(16)
C5 0.057(2) 0.0368(17) 0.072(2) -0.0082(15) -0.0089(18) -0.0062(16)
C6 0.0534(19) 0.0430(18) 0.058(2) -0.0090(15) -0.0174(16) -0.0075(15)
C8 0.0361(15) 0.0442(17) 0.0433(17) -0.0108(12) -0.0101(12) 0.0020(13)
C7 0.0400(15) 0.0436(17) 0.0420(17) -0.0124(13) -0.0079(13) -0.0021(13)
C9 0.070(2) 0.0364(17) 0.062(2) -0.0106(16) -0.0221(18) -0.0026(15)
C10A 0.039(4) 0.037(4) 0.079(6) -0.004(4) -0.007(4) -0.005(4)
C11A 0.037(3) 0.039(3) 0.052(4) -0.002(3) -0.016(3) 0.006(3)
C12A 0.052(5) 0.035(8) 0.048(5) -0.006(6) -0.011(4) 0.007(3)
C13A 0.039(4) 0.079(7) 0.078(8) 0.011(4) 0.002(4) -0.019(5)
C10B 0.041(5) 0.039(4) 0.118(9) -0.007(4) -0.023(5) 0.011(6)
C11B 0.061(5) 0.066(5) 0.078(6) 0.003(4) -0.015(4) -0.020(4)
C12B 0.063(6) 0.032(8) 0.063(6) -0.014(7) -0.016(4) 0.008(4)
C13B 0.039(4) 0.082(7) 0.050(6) 0.016(4) 0.008(3) 0.001(5)
C14 0.068(2) 0.085(3) 0.059(2) -0.019(2) -0.0169(19) -0.014(2)
C15 0.087(3) 0.103(4) 0.073(3) -0.029(3) -0.015(3) -0.029(3)
C16 0.084(3) 0.136(5) 0.059(3) -0.046(3) -0.012(2) -0.031(3)
C17 0.054(2) 0.133(4) 0.040(2) -0.027(2) -0.0074(17) -0.017(2)
C18 0.053(2) 0.192(6) 0.041(2) -0.032(3) -0.0163(19) -0.016(3)
C19 0.051(2) 0.170(6) 0.044(2) -0.014(3) -0.0178(18) 0.008(3)
C20 0.047(2) 0.126(4) 0.038(2) -0.009(2) -0.0063(15) 0.016(2)
C21 0.058(2) 0.125(4) 0.057(3) 0.004(3) -0.007(2) 0.036(3)
C22 0.068(3) 0.098(4) 0.064(3) -0.005(2) -0.005(2) 0.026(2)
C23 0.064(2) 0.081(3) 0.054(2) -0.011(2) -0.0093(18) 0.014(2)
C24 0.0444(18) 0.106(3) 0.0308(17) -0.0124(19) -0.0050(14) 0.0052(18)
C25 0.0413(18) 0.106(3) 0.0328(17) -0.0168(19) -0.0052(14) -0.0071(18)
N6 0.102(4) 0.099(3) 0.088(3) -0.015(3) -0.013(3) 0.020(3)
O5 0.126(3) 0.112(3) 0.111(3) -0.044(3) 0.009(2) -0.024(3)
O6 0.127(4) 0.271(7) 0.272(7) 0.036(4) -0.028(5) 0.155(6)
O7 0.185(5) 0.153(5) 0.188(5) -0.061(4) -0.023(4) -0.042(4)

loop_
_atom_type_symbol
_atom_type_description
_atom_type_scat_dispersion_real
_atom_type_scat_dispersion_imag
_atom_type_scat_source
C C 0.0033 0.0016 'International Tables Vol C Tables 4.2.6.8 and 6.1.1.4'
H H 0.0000 0.0000 'International Tables Vol C Tables 4.2.6.8 and 6.1.1.4'
N N 0.0061 0.0033 'International Tables Vol C Tables 4.2.6.8 and 6.1.1.4'
O O 0.0106 0.0060 'International Tables Vol C Tables 4.2.6.8 and 6.1.1.4'
Cu Cu 0.3201 1.2651 'International Tables Vol C Tables 4.2.6.8 and 6.1.1.4'

loop_
_geom_angle_atom_site_label_1
_geom_angle_atom_site_label_2
_geom_angle_atom_site_label_3
_geom_angle_site_symmetry_1
_geom_angle_site_symmetry_3
_geom_angle
_geom_angle_publ_flag
O2 Cu2 O3 . . 85.77(9) y
O2 Cu2 N5 . . 172.13(11) y
O3 Cu2 N5 . . 96.96(12) y
O2 Cu2 N4 . . 92.76(12) y
O3 Cu2 N4 . . 172.21(10) y
N5 Cu2 N4 . . 83.54(14) y
O2 Cu2 O4 . . 96.91(9) y
O3 Cu2 O4 . . 95.19(10) y
N5 Cu2 O4 . . 90.21(11) y
N4 Cu2 O4 . . 92.58(10) y
N1 Cu1 O1 . . 83.22(10) y
N1 Cu1 N2 . . 82.68(11) y
O1 Cu1 N2 . . 165.80(10) y
N1 Cu1 N3 . . 174.91(11) y
O1 Cu1 N3 . . 96.11(10) y
N2 Cu1 N3 . . 98.09(11) y
C1 O1 Cu1 . . 111.94(19) ?
C8 O2 Cu2 . . 110.0(2) ?
C7 O3 Cu2 . . 110.2(2) ?
Cu2 O4 H4A . . 117.3 ?
Cu2 O4 H4B . . 106.6 ?
H4A O4 H4B . . 106.1 ?
C8 N1 C2 . . 129.5(3) ?
C8 N1 Cu1 . . 116.0(2) ?
C2 N1 Cu1 . . 114.5(2) ?
C7 N2 C9 . . 118.3(3) ?
C7 N2 Cu1 . . 113.2(2) ?
C9 N2 Cu1 . . 128.5(2) ?
C13A N3 C12B . . 117.5(12) ?
C13A N3 C11B . . 76.3(5) ?
C12B N3 C11B . . 115.1(7) ?
C13A N3 C12A . . 112.4(10) ?
C11B N3 C12A . . 129.6(7) ?
C12B N3 C13B . . 104.9(10) ?
C11B N3 C13B . . 101.5(4) ?
C12A N3 C13B . . 94.9(9) ?
C13A N3 C11A . . 111.8(5) ?
C12B N3 C11A . . 87.3(6) ?
C12A N3 C11A . . 102.6(5) ?
C13B N3 C11A . . 135.8(4) ?
C13A N3 Cu1 . . 112.8(6) ?
C12B N3 Cu1 . . 114.8(10) ?
C11B N3 Cu1 . . 114.9(4) ?
C12A N3 Cu1 . . 106.9(9) ?
C13B N3 Cu1 . . 103.2(5) ?
C11A N3 Cu1 . . 109.7(3) ?
C14 N5 C25 . . 119.3(3) ?
C14 N5 Cu2 . . 129.2(3) ?
C25 N5 Cu2 . . 111.0(3) ?
C23 N4 C24 . . 118.1(4) ?
C23 N4 Cu2 . . 130.2(3) ?
C24 N4 Cu2 . . 111.3(3) ?
O1 C1 C6 . . 123.6(3) ?
O1 C1 C2 . . 118.6(3) ?
C6 C1 C2 . . 117.8(3) ?
C3 C2 N1 . . 127.4(3) ?
C3 C2 C1 . . 121.2(3) ?
N1 C2 C1 . . 111.4(3) ?
C4 C3 C2 . . 119.6(3) ?
C4 C3 H3 . . 120.2 ?
C2 C3 H3 . . 120.2 ?
C3 C4 C5 . . 119.7(3) ?
C3 C4 H4 . . 120.2 ?
C5 C4 H4 . . 120.2 ?
C4 C5 C6 . . 121.4(3) ?
C4 C5 H5 . . 119.3 ?
C6 C5 H5 . . 119.3 ?
C5 C6 C1 . . 120.2(3) ?
C5 C6 H6 . . 119.9 ?
C1 C6 H6 . . 119.9 ?
O2 C8 N1 . . 129.6(3) ?
O2 C8 C7 . . 117.3(3) ?
N1 C8 C7 . . 113.0(3) ?
O3 C7 N2 . . 129.5(3) ?
O3 C7 C8 . . 115.4(3) ?
N2 C7 C8 . . 115.1(3) ?
N2 C9 C10A . . 112.8(4) ?
N2 C9 C10B . . 110.3(5) ?
N2 C9 H9A . . 109.0 ?
C10A C9 H9A . . 109.0 ?
C10B C9 H9A . . 131.0 ?
N2 C9 H9B . . 109.0 ?
C10A C9 H9B . . 109.0 ?
C10B C9 H9B . . 85.6 ?
H9A C9 H9B . . 107.8 ?
N2 C9 H9C . . 109.4 ?
C10A C9 H9C . . 84.3 ?
C10B C9 H9C . . 109.7 ?
H9B C9 H9C . . 129.6 ?
N2 C9 H9D . . 109.7 ?
C10A C9 H9D . . 128.2 ?
C10B C9 H9D . . 109.5 ?
H9A C9 H9D . . 82.9 ?
H9C C9 H9D . . 108.1 ?
C9 C10A C11A . . 110.7(5) ?
C9 C10A H10A . . 109.5 ?
C11A C10A H10A . . 109.5 ?
C9 C10A H10B . . 109.5 ?
C11A C10A H10B . . 109.5 ?
H10A C10A H10B . . 108.1 ?
C10A C11A N3 . . 112.4(5) ?
C10A C11A H11A . . 109.1 ?
N3 C11A H11A . . 109.1 ?
C10A C11A H11B . . 109.1 ?
N3 C11A H11B . . 109.1 ?
H11A C11A H11B . . 107.9 ?
N3 C12A H12A . . 109.5 ?
N3 C12A H12B . . 109.5 ?
H12A C12A H12B . . 109.5 ?
N3 C12A H12C . . 109.5 ?
H12A C12A H12C . . 109.5 ?
H12B C12A H12C . . 109.5 ?
N3 C13A H13A . . 109.5 ?
N3 C13A H13B . . 109.5 ?
H13A C13A H13B . . 109.5 ?
N3 C13A H13C . . 109.5 ?
H13A C13A H13C . . 109.5 ?
H13B C13A H13C . . 109.5 ?
C11B C10B C9 . . 120.0(7) ?
C11B C10B H10C . . 107.3 ?
C9 C10B H10C . . 107.3 ?
C11B C10B H10D . . 107.3 ?
C9 C10B H10D . . 107.3 ?
H10C C10B H10D . . 106.9 ?
N3 C11B C10B . . 111.0(7) ?
N3 C11B H11C . . 109.4 ?
C10B C11B H11C . . 109.4 ?
N3 C11B H11D . . 109.4 ?
C10B C11B H11D . . 109.4 ?
H11C C11B H11D . . 108.0 ?
N3 C12B H12D . . 109.5 ?
N3 C12B H12E . . 109.5 ?
H12D C12B H12E . . 109.5 ?
N3 C12B H12F . . 109.5 ?
H12D C12B H12F . . 109.5 ?
H12E C12B H12F . . 109.5 ?
N3 C13B H13D . . 109.5 ?
N3 C13B H13E . . 109.5 ?
H13D C13B H13E . . 109.5 ?
N3 C13B H13F . . 109.5 ?
H13D C13B H13F . . 109.5 ?
H13E C13B H13F . . 109.5 ?
N5 C14 C15 . . 121.7(4) ?
N5 C14 H14 . . 119.2 ?
C15 C14 H14 . . 119.2 ?
C16 C15 C14 . . 119.0(5) ?
C16 C15 H15 . . 120.5 ?
C14 C15 H15 . . 120.5 ?
C15 C16 C17 . . 121.4(4) ?
C15 C16 H16 . . 119.3 ?
C17 C16 H16 . . 119.3 ?
C16 C17 C25 . . 116.4(4) ?
C16 C17 C18 . . 126.5(5) ?
C25 C17 C18 . . 117.1(5) ?
C19 C18 C17 . . 122.8(5) ?
C19 C18 H18 . . 118.6 ?
C17 C18 H18 . . 118.6 ?
C18 C19 C20 . . 122.1(5) ?
C18 C19 H19 . . 118.9 ?
C20 C19 H19 . . 118.9 ?
C21 C20 C24 . . 117.1(4) ?
C21 C20 C19 . . 126.1(5) ?
C24 C20 C19 . . 116.8(5) ?
C22 C21 C20 . . 120.5(4) ?
C22 C21 H21 . . 119.7 ?
C20 C21 H21 . . 119.7 ?
C21 C22 C23 . . 118.1(5) ?
C21 C22 H22 . . 121.0 ?
C23 C22 H22 . . 121.0 ?
N4 C23 C22 . . 123.4(4) ?
N4 C23 H23 . . 118.3 ?
C22 C23 H23 . . 118.3 ?
N4 C24 C20 . . 122.8(4) ?
N4 C24 C25 . . 116.4(3) ?
C20 C24 C25 . . 120.9(4) ?
N5 C25 C17 . . 122.3(4) ?
N5 C25 C24 . . 117.4(3) ?
C17 C25 C24 . . 120.3(4) ?
O6 N6 O7 . . 115.5(7) ?
O6 N6 O5 . 1 129.4(7) ?
O7 N6 O5 . 1 114.5(6) ?
O6 N6 O5 . . 129.4(7) ?
O7 N6 O5 . . 114.5(6) ?

loop_
_geom_bond_atom_site_label_1
_geom_bond_atom_site_label_2
_geom_bond_site_symmetry_2
_geom_bond_distance
_geom_bond_publ_flag
Cu2 O2 . 1.938(2) y
Cu2 O3 . 1.967(2) y
Cu2 N5 . 1.986(3) y
Cu2 N4 . 1.998(3) y
Cu2 O4 . 2.275(2) y
Cu1 N1 . 1.924(3) y
Cu1 O1 . 1.950(2) y
Cu1 N2 . 1.976(2) y
Cu1 N3 . 2.007(3) y
O1 C1 . 1.341(4) ?
O2 C8 . 1.272(4) ?
O3 C7 . 1.273(4) ?
O4 H4A . 0.9085 ?
O4 H4B . 0.8938 ?
N1 C8 . 1.289(4) ?
N1 C2 . 1.398(4) ?
N2 C7 . 1.286(4) ?
N2 C9 . 1.467(4) ?
N3 C13A . 1.416(7) ?
N3 C12B . 1.446(8) ?
N3 C11B . 1.472(6) ?
N3 C12A . 1.493(8) ?
N3 C13B . 1.542(8) ?
N3 C11A . 1.580(6) ?
N5 C14 . 1.331(5) ?
N5 C25 . 1.362(5) ?
N4 C23 . 1.325(5) ?
N4 C24 . 1.359(5) ?
C1 C6 . 1.385(4) ?
C1 C2 . 1.418(4) ?
C2 C3 . 1.383(4) ?
C3 C4 . 1.376(4) ?
C3 H3 . 0.9300 ?
C4 C5 . 1.379(5) ?
C4 H4 . 0.9300 ?
C5 C6 . 1.381(5) ?
C5 H5 . 0.9300 ?
C6 H6 . 0.9300 ?
C8 C7 . 1.528(4) ?
C9 C10A . 1.497(7) ?
C9 C10B . 1.539(8) ?
C9 H9A . 0.9700 ?
C9 H9B . 0.9700 ?
C9 H9C . 0.9700 ?
C9 H9D . 0.9700 ?
C10A C11A . 1.523(8) ?
C10A H10A . 0.9700 ?
C10A H10B . 0.9700 ?
C11A H11A . 0.9700 ?
C11A H11B . 0.9700 ?
C12A H12A . 0.9600 ?
C12A H12B . 0.9600 ?
C12A H12C . 0.9600 ?
C13A H13A . 0.9600 ?
C13A H13B . 0.9600 ?
C13A H13C . 0.9600 ?
C10B C11B . 1.508(8) ?
C10B H10C . 0.9700 ?
C10B H10D . 0.9700 ?
C11B H11C . 0.9700 ?
C11B H11D . 0.9700 ?
C12B H12D . 0.9600 ?
C12B H12E . 0.9600 ?
C12B H12F . 0.9600 ?
C13B H13D . 0.9600 ?
C13B H13E . 0.9600 ?
C13B H13F . 0.9600 ?
C14 C15 . 1.388(5) ?
C14 H14 . 0.9300 ?
C15 C16 . 1.368(7) ?
C15 H15 . 0.9300 ?
C16 C17 . 1.388(7) ?
C16 H16 . 0.9300 ?
C17 C25 . 1.406(5) ?
C17 C18 . 1.435(7) ?
C18 C19 . 1.301(8) ?
C18 H18 . 0.9300 ?
C19 C20 . 1.454(7) ?
C19 H19 . 0.9300 ?
C20 C21 . 1.396(7) ?
C20 C24 . 1.396(5) ?
C21 C22 . 1.374(7) ?
C21 H21 . 0.9300 ?
C22 C23 . 1.394(6) ?
C22 H22 . 0.9300 ?
C23 H23 . 0.9300 ?
C24 C25 . 1.425(6) ?
N6 O6 . 1.140(6) ?
N6 O7 . 1.227(6) ?
N6 O5 1 1.232(6) ?
N6 O5 . 1.232(6) ?

loop_
_geom_hbond_atom_site_label_D
_geom_hbond_atom_site_label_H
_geom_hbond_atom_site_label_A
_geom_hbond_site_symmetry_A
_geom_hbond_distance_DH
_geom_hbond_distance_HA
_geom_hbond_distance_DA
_geom_hbond_angle_DHA
O4 H4A O1 2_666 0.91 1.84 2.745(3) 171.8
O4 H4B O5 1 0.89 1.97 2.839(5) 164.2
C19 H19 O4 2_565 0.93 2.51 3.355(5) 152.0
C21 H21 O5 2_565 0.93 2.53 3.437(7) 166.9

loop_
_geom_torsion_atom_site_label_1
_geom_torsion_atom_site_label_2
_geom_torsion_atom_site_label_3
_geom_torsion_atom_site_label_4
_geom_torsion_site_symmetry_1
_geom_torsion_site_symmetry_2
_geom_torsion_site_symmetry_3
_geom_torsion_site_symmetry_4
_geom_torsion
_geom_torsion_publ_flag
N1 Cu1 O1 C1 . . . . -5.2(2) ?
N2 Cu1 O1 C1 . . . . -12.1(5) ?
N3 Cu1 O1 C1 . . . . 169.7(2) ?
O3 Cu2 O2 C8 . . . . -10.2(2) ?
N4 Cu2 O2 C8 . . . . 177.5(2) ?
O4 Cu2 O2 C8 . . . . 84.6(2) ?
O2 Cu2 O3 C7 . . . . 9.6(2) ?
N5 Cu2 O3 C7 . . . . -177.8(2) ?
O4 Cu2 O3 C7 . . . . -87.0(2) ?
O1 Cu1 N1 C8 . . . . -175.3(2) ?
N2 Cu1 N1 C8 . . . . 3.0(2) ?
O1 Cu1 N1 C2 . . . . 4.5(2) ?
N2 Cu1 N1 C2 . . . . -177.2(2) ?
N1 Cu1 N2 C7 . . . . -3.1(2) ?
O1 Cu1 N2 C7 . . . . 3.8(6) ?
N3 Cu1 N2 C7 . . . . -178.0(2) ?
N1 Cu1 N2 C9 . . . . 178.6(3) ?
O1 Cu1 N2 C9 . . . . -174.5(4) ?
N3 Cu1 N2 C9 . . . . 3.6(3) ?
O1 Cu1 N3 C13A . . . . -76.3(5) ?
N2 Cu1 N3 C13A . . . . 104.2(5) ?
O1 Cu1 N3 C12B . . . . 62.0(8) ?
N2 Cu1 N3 C12B . . . . -117.6(7) ?
O1 Cu1 N3 C11B . . . . -161.2(4) ?
N2 Cu1 N3 C11B . . . . 19.3(4) ?
O1 Cu1 N3 C12A . . . . 47.8(7) ?
N2 Cu1 N3 C12A . . . . -131.8(7) ?
O1 Cu1 N3 C13B . . . . -51.6(4) ?
N2 Cu1 N3 C13B . . . . 128.9(4) ?
O1 Cu1 N3 C11A . . . . 158.3(3) ?
N2 Cu1 N3 C11A . . . . -21.2(3) ?
O3 Cu2 N5 C14 . . . . 10.2(3) ?
N4 Cu2 N5 C14 . . . . -177.6(3) ?
O4 Cu2 N5 C14 . . . . -85.0(3) ?
O3 Cu2 N5 C25 . . . . -177.9(2) ?
N4 Cu2 N5 C25 . . . . -5.7(2) ?
O4 Cu2 N5 C25 . . . . 86.9(2) ?
O2 Cu2 N4 C23 . . . . -8.5(3) ?
N5 Cu2 N4 C23 . . . . 178.5(3) ?
O4 Cu2 N4 C23 . . . . 88.6(3) ?
O2 Cu2 N4 C24 . . . . 178.7(2) ?
N5 Cu2 N4 C24 . . . . 5.7(2) ?
O4 Cu2 N4 C24 . . . . -84.2(2) ?
Cu1 O1 C1 C6 . . . . -173.9(3) ?
Cu1 O1 C1 C2 . . . . 5.2(3) ?
C8 N1 C2 C3 . . . . -6.4(5) ?
Cu1 N1 C2 C3 . . . . 173.9(3) ?
C8 N1 C2 C1 . . . . 176.8(3) ?
Cu1 N1 C2 C1 . . . . -2.9(3) ?
O1 C1 C2 C3 . . . . -178.6(3) ?
C6 C1 C2 C3 . . . . 0.6(4) ?
O1 C1 C2 N1 . . . . -1.7(4) ?
C6 C1 C2 N1 . . . . 177.5(3) ?
N1 C2 C3 C4 . . . . -177.1(3) ?
C1 C2 C3 C4 . . . . -0.7(5) ?
C2 C3 C4 C5 . . . . -0.3(5) ?
C3 C4 C5 C6 . . . . 1.4(5) ?
C4 C5 C6 C1 . . . . -1.5(5) ?
O1 C1 C6 C5 . . . . 179.6(3) ?
C2 C1 C6 C5 . . . . 0.5(5) ?
Cu2 O2 C8 N1 . . . . -173.3(3) ?
Cu2 O2 C8 C7 . . . . 9.0(3) ?
C2 N1 C8 O2 . . . . 0.2(5) ?
Cu1 N1 C8 O2 . . . . 179.9(3) ?
C2 N1 C8 C7 . . . . 177.9(3) ?
Cu1 N1 C8 C7 . . . . -2.4(3) ?
Cu2 O3 C7 N2 . . . . 174.0(3) ?
Cu2 O3 C7 C8 . . . . -7.2(3) ?
C9 N2 C7 O3 . . . . 0.0(5) ?
Cu1 N2 C7 O3 . . . . -178.5(3) ?
C9 N2 C7 C8 . . . . -178.8(3) ?
Cu1 N2 C7 C8 . . . . 2.6(3) ?
O2 C8 C7 O3 . . . . -1.2(4) ?
N1 C8 C7 O3 . . . . -179.3(2) ?
O2 C8 C7 N2 . . . . 177.8(2) ?
N1 C8 C7 N2 . . . . -0.3(4) ?
C7 N2 C9 C10A . . . . 161.3(4) ?
Cu1 N2 C9 C10A . . . . -20.4(5) ?
C7 N2 C9 C10B . . . . -169.8(4) ?
Cu1 N2 C9 C10B . . . . 8.5(6) ?
N2 C9 C10A C11A . . . . 57.4(8) ?
C10B C9 C10A C11A . . . . -33.0(10) ?
C9 C10A C11A N3 . . . . -84.7(7) ?
C13A N3 C11A C10A . . . . -65.0(8) ?
C12B N3 C11A C10A . . . . 176.4(12) ?
C11B N3 C11A C10A . . . . -44.5(7) ?
C12A N3 C11A C10A . . . . 174.4(11) ?
C13B N3 C11A C10A . . . . -74.9(9) ?
Cu1 N3 C11A C10A . . . . 61.0(5) ?
N2 C9 C10B C11B . . . . -49.2(10) ?
C10A C9 C10B C11B . . . . 51.2(10) ?
C13A N3 C11B C10B . . . . -163.7(9) ?
C12B N3 C11B C10B . . . . 82.0(13) ?
C12A N3 C11B C10B . . . . 88.3(14) ?
C13B N3 C11B C10B . . . . -165.3(8) ?
C11A N3 C11B C10B . . . . 35.8(6) ?
Cu1 N3 C11B C10B . . . . -54.7(8) ?
C9 C10B C11B N3 . . . . 77.8(11) ?
C25 N5 C14 C15 . . . . 0.2(6) ?
Cu2 N5 C14 C15 . . . . 171.6(3) ?
N5 C14 C15 C16 . . . . 0.1(7) ?
C14 C15 C16 C17 . . . . 0.1(7) ?
C15 C16 C17 C25 . . . . -0.7(6) ?
C15 C16 C17 C18 . . . . -179.3(4) ?
C16 C17 C18 C19 . . . . 177.3(5) ?
C25 C17 C18 C19 . . . . -1.4(7) ?
C17 C18 C19 C20 . . . . 0.5(8) ?
C18 C19 C20 C21 . . . . -177.9(4) ?
C18 C19 C20 C24 . . . . 0.4(6) ?
C24 C20 C21 C22 . . . . 0.3(6) ?
C19 C20 C21 C22 . . . . 178.6(4) ?
C20 C21 C22 C23 . . . . 0.5(6) ?
C24 N4 C23 C22 . . . . 0.3(5) ?
Cu2 N4 C23 C22 . . . . -172.1(3) ?
C21 C22 C23 N4 . . . . -0.8(6) ?
C23 N4 C24 C20 . . . . 0.5(5) ?
Cu2 N4 C24 C20 . . . . 174.3(3) ?
C23 N4 C24 C25 . . . . -178.4(3) ?
Cu2 N4 C24 C25 . . . . -4.7(4) ?
C21 C20 C24 N4 . . . . -0.8(5) ?
C19 C20 C24 N4 . . . . -179.3(3) ?
C21 C20 C24 C25 . . . . 178.1(3) ?
C19 C20 C24 C25 . . . . -0.4(5) ?
C14 N5 C25 C17 . . . . -0.9(5) ?
Cu2 N5 C25 C17 . . . . -173.7(3) ?
C14 N5 C25 C24 . . . . 177.7(3) ?
Cu2 N5 C25 C24 . . . . 4.9(4) ?
C16 C17 C25 N5 . . . . 1.1(5) ?
C18 C17 C25 N5 . . . . 179.9(3) ?
C16 C17 C25 C24 . . . . -177.5(4) ?
C18 C17 C25 C24 . . . . 1.3(5) ?
N4 C24 C25 N5 . . . . -0.1(5) ?
C20 C24 C25 N5 . . . . -179.1(3) ?
N4 C24 C25 C17 . . . . 178.5(3) ?
C20 C24 C25 C17 . . . . -0.5(5) ?
O6 N6 O5 O5 . . . 1 0.0(3) ?
O7 N6 O5 O5 . . . 1 0.00(17) ?
